data_4325342
loop_
_publ_author_name
'Dafa Chen'
'Annegret Ahrens-Botzong'
'Volker Sch\"unemann'
'Rosario Scopelliti'
'Xile Hu'

_publ_section_title
;
 Synthesis and Characterization of a Series of Model Complexes of the
 Active Site of [Fe]-Hydrogenase (Hmd)
;
_journal_name_full 'Inorganic Chemistry'
_journal_page_first 5249
_journal_page_last 5257
_journal_paper_doi 10.1021/ic200580z
_journal_volume 50
_journal_year 2011
_chemical_formula_moiety 'C25 H19 Fe I N O3 P'
_chemical_formula_sum 'C25 H19 Fe I N O3 P'
_chemical_formula_weight 595.13
_chemical_name_systematic
; 
 ? 
;
_space_group_IT_number 14
_symmetry_cell_setting monoclinic
_symmetry_space_group_name_Hall '-P 2ybc'
_symmetry_space_group_name_H-M 'P 1 21/c 1'
_atom_sites_solution_hydrogens geom
_atom_sites_solution_primary direct
_atom_sites_solution_secondary difmap
_audit_creation_method SHELXL-97
_cell_angle_alpha 90.00
_cell_angle_beta 107.747(3)
_cell_angle_gamma 90.00
_cell_formula_units_Z 4
_cell_length_a 14.0180(4)
_cell_length_b 8.8000(2)
_cell_length_c 19.9447(5)
_cell_measurement_reflns_used 10656
_cell_measurement_temperature 140(2)
_cell_measurement_theta_max 27.3956
_cell_measurement_theta_min 2.5458
_cell_volume 2343.26(11)
_computing_cell_refinement
; 
CrysAlis RED, Oxford Diffraction Ltd., 
Version 1.171.32.29 (release 10-06-2008 CrysAlis171 .NET) 
(compiled Jun 10 2008,16:49:55) 
;
_computing_data_collection
; 
CrysAlis CCD, Oxford Diffraction Ltd., 
Version 1.171.32.29 (release 10-06-2008 CrysAlis171 .NET) 
(compiled Jun 10 2008,16:49:55) 
;
_computing_data_reduction
; 
CrysAlis RED, Oxford Diffraction Ltd., 
Version 1.171.32.29 (release 10-06-2008 CrysAlis171 .NET) 
(compiled Jun 10 2008,16:49:55) 
;
_computing_molecular_graphics 'Bruker SHELXTL'
_computing_publication_material 'Bruker SHELXTL'
_computing_structure_refinement 'SHELXL-97 (Sheldrick, 1997)'
_computing_structure_solution 'SHELXS-97 (Sheldrick, 1990)'
_diffrn_ambient_temperature 140(2)
_diffrn_detector_area_resol_mean 8.2812
_diffrn_measured_fraction_theta_full 0.994
_diffrn_measured_fraction_theta_max 0.994
_diffrn_measurement_device_type 'Oxford Diffraction, KM4/Sapphire CCD'
_diffrn_measurement_method 'phi and omega scans'
_diffrn_radiation_monochromator graphite
_diffrn_radiation_source 'fine-focus sealed tube'
_diffrn_radiation_type MoK\a
_diffrn_radiation_wavelength 0.71073
_diffrn_reflns_av_R_equivalents 0.0220
_diffrn_reflns_av_sigmaI/netI 0.0216
_diffrn_reflns_limit_h_max 17
_diffrn_reflns_limit_h_min -17
_diffrn_reflns_limit_k_max 10
_diffrn_reflns_limit_k_min -10
_diffrn_reflns_limit_l_max 24
_diffrn_reflns_limit_l_min -24
_diffrn_reflns_number 15689
_diffrn_reflns_theta_full 26.37
_diffrn_reflns_theta_max 26.37
_diffrn_reflns_theta_min 2.55
_exptl_absorpt_coefficient_mu 2.056
_exptl_absorpt_correction_T_max 0.750
_exptl_absorpt_correction_T_min 0.668
_exptl_absorpt_correction_type multi-scan
_exptl_absorpt_process_details
; 
CrysAlis RED, Oxford Diffraction Ltd., 
Version 1.171.32.29 (release 10-06-2008 CrysAlis171 .NET) 
(compiled Jun 10 2008,16:49:55) 
empirical absorption correction using spherical harmonics, 
 implemented in SCALE3 ABSPACK scaling algorithm. 
;
_exptl_crystal_colour red
_exptl_crystal_density_diffrn 1.687
_exptl_crystal_description prismatic
_exptl_crystal_F_000 1176
_exptl_crystal_size_max 0.30
_exptl_crystal_size_mid 0.18
_exptl_crystal_size_min 0.14
_refine_diff_density_max 0.352
_refine_diff_density_min -0.233
_refine_diff_density_rms 0.062
_refine_ls_extinction_method none
_refine_ls_goodness_of_fit_ref 1.014
_refine_ls_hydrogen_treatment riding
_refine_ls_matrix_type full
_refine_ls_number_parameters 289
_refine_ls_number_reflns 4755
_refine_ls_number_restraints 0
_refine_ls_restrained_S_all 1.014
_refine_ls_R_factor_all 0.0285
_refine_ls_R_factor_gt 0.0202
_refine_ls_shift/su_max 0.001
_refine_ls_shift/su_mean 0.000
_refine_ls_structure_factor_coef Fsqd
_refine_ls_weighting_details 'calc w=1/[\s^2^(Fo^2^)+(0.0234P)^2^+0.7463P] where P=(Fo^2^+2Fc^2^)/3'
_refine_ls_weighting_scheme calc
_refine_ls_wR_factor_gt 0.0432
_refine_ls_wR_factor_ref 0.0451
_reflns_number_gt 4059
_reflns_number_total 4755
_reflns_threshold_expression >2sigma(I)
_cod_data_source_file ic200580z_si_002_1.cif
_cod_data_source_block cdf108
_cod_original_cell_volume 2343.26(10)
_cod_original_sg_symbol_H-M 'P 21/c'
_cod_database_code 4325342

loop_
_symmetry_equiv_pos_as_xyz
'x, y, z'
'-x, y+1/2, -z+1/2'
'-x, -y, -z'
'x, -y-1/2, z-1/2'

loop_
_atom_site_label
_atom_site_type_symbol
_atom_site_fract_x
_atom_site_fract_y
_atom_site_fract_z
_atom_site_U_iso_or_equiv
_atom_site_adp_type
_atom_site_occupancy
_atom_site_symmetry_multiplicity
_atom_site_calc_flag
_atom_site_refinement_flags
I1 I 0.451052(10) 0.023085(16) 0.371536(7) 0.02294(5) Uani 1 1 d .
Fe1 Fe 0.33125(2) 0.21576(3) 0.409460(13) 0.01443(7) Uani 1 1 d .
P1 P 0.22628(4) 0.36920(6) 0.44415(2) 0.01455(10) Uani 1 1 d .
O1 O 0.21967(10) 0.18362(15) 0.31808(7) 0.0184(3) Uani 1 1 d .
O2 O 0.28868(12) -0.03259(16) 0.49393(8) 0.0271(3) Uani 1 1 d .
O3 O 0.51081(11) 0.32746(18) 0.51491(7) 0.0288(4) Uani 1 1 d .
N1 N 0.33863(12) 0.35242(19) 0.33376(8) 0.0180(3) Uani 1 1 d .
C1 C 0.39209(16) 0.4604(2) 0.31395(11) 0.0241(5) Uani 1 1 d .
H1 H 0.4499 0.5015 0.3474 0.029 Uiso 1 1 calc R
C2 C 0.36379(18) 0.5120(3) 0.24571(12) 0.0301(5) Uani 1 1 d .
H2 H 0.4016 0.5880 0.2314 0.036 Uiso 1 1 calc R
C3 C 0.27826(18) 0.4501(3) 0.19786(12) 0.0298(5) Uani 1 1 d .
H3 H 0.2573 0.4857 0.1507 0.036 Uiso 1 1 calc R
C4 C 0.22379(16) 0.3388(3) 0.21769(10) 0.0247(5) Uani 1 1 d .
H4 H 0.1657 0.2965 0.1851 0.030 Uiso 1 1 calc R
C5 C 0.25687(15) 0.2900(2) 0.28755(10) 0.0184(4) Uani 1 1 d .
C6 C 0.17475(15) 0.5265(2) 0.38440(9) 0.0170(4) Uani 1 1 d .
C7 C 0.23722(16) 0.6424(2) 0.37540(10) 0.0225(4) Uani 1 1 d .
H7 H 0.3066 0.6397 0.4008 0.027 Uiso 1 1 calc R
C8 C 0.19919(18) 0.7613(3) 0.32978(11) 0.0305(5) Uani 1 1 d .
H8 H 0.2422 0.8406 0.3242 0.037 Uiso 1 1 calc R
C9 C 0.09824(19) 0.7646(3) 0.29218(11) 0.0338(6) Uani 1 1 d .
H9 H 0.0720 0.8470 0.2613 0.041 Uiso 1 1 calc R
C10 C 0.03596(17) 0.6495(3) 0.29929(11) 0.0302(5) Uani 1 1 d .
H10 H -0.0329 0.6512 0.2725 0.036 Uiso 1 1 calc R
C11 C 0.07344(16) 0.5306(2) 0.34566(10) 0.0223(4) Uani 1 1 d .
H11 H 0.0300 0.4519 0.3510 0.027 Uiso 1 1 calc R
C12 C 0.11533(14) 0.2727(2) 0.45216(10) 0.0174(4) Uani 1 1 d .
C13 C 0.06821(15) 0.1631(2) 0.40283(10) 0.0224(4) Uani 1 1 d .
H13 H 0.0980 0.1309 0.3683 0.027 Uiso 1 1 calc R
C14 C -0.02218(16) 0.1007(3) 0.40399(12) 0.0292(5) Uani 1 1 d .
H14 H -0.0548 0.0275 0.3696 0.035 Uiso 1 1 calc R
C15 C -0.06487(16) 0.1441(3) 0.45472(12) 0.0317(5) Uani 1 1 d .
H15 H -0.1265 0.1004 0.4554 0.038 Uiso 1 1 calc R
C16 C -0.01826(16) 0.2510(3) 0.50446(11) 0.0303(5) Uani 1 1 d .
H16 H -0.0475 0.2799 0.5397 0.036 Uiso 1 1 calc R
C17 C 0.07119(16) 0.3164(2) 0.50325(11) 0.0231(4) Uani 1 1 d .
H17 H 0.1025 0.3911 0.5372 0.028 Uiso 1 1 calc R
C18 C 0.28038(14) 0.4532(2) 0.53096(10) 0.0163(4) Uani 1 1 d .
C19 C 0.27681(16) 0.6076(2) 0.54349(11) 0.0262(5) Uani 1 1 d .
H19 H 0.2482 0.6750 0.5055 0.031 Uiso 1 1 calc R
C20 C 0.31489(18) 0.6642(3) 0.61139(11) 0.0344(6) Uani 1 1 d .
H20 H 0.3133 0.7705 0.6194 0.041 Uiso 1 1 calc R
C21 C 0.35483(17) 0.5680(3) 0.66721(11) 0.0291(5) Uani 1 1 d .
H21 H 0.3790 0.6074 0.7137 0.035 Uiso 1 1 calc R
C22 C 0.35972(16) 0.4139(3) 0.65555(10) 0.0256(5) Uani 1 1 d .
H22 H 0.3878 0.3473 0.6940 0.031 Uiso 1 1 calc R
C23 C 0.32362(15) 0.3567(2) 0.58785(10) 0.0220(4) Uani 1 1 d .
H23 H 0.3283 0.2508 0.5800 0.026 Uiso 1 1 calc R
C24 C 0.30602(15) 0.0638(2) 0.46158(10) 0.0179(4) Uani 1 1 d .
C25 C 0.44012(15) 0.2798(2) 0.47561(10) 0.0193(4) Uani 1 1 d .

loop_
_atom_site_aniso_label
_atom_site_aniso_U_11
_atom_site_aniso_U_22
_atom_site_aniso_U_33
_atom_site_aniso_U_23
_atom_site_aniso_U_13
_atom_site_aniso_U_12
I1 0.02194(8) 0.02569(8) 0.02151(7) -0.00016(6) 0.00709(5) 0.00541(6)
Fe1 0.01394(14) 0.01512(14) 0.01356(13) 0.00152(10) 0.00318(11) -0.00132(11)
P1 0.0138(2) 0.0145(2) 0.0137(2) -0.00029(18) 0.00170(19) -0.0018(2)
O1 0.0157(7) 0.0222(7) 0.0168(7) 0.0008(6) 0.0040(5) -0.0026(6)
O2 0.0309(9) 0.0215(8) 0.0292(8) 0.0079(6) 0.0095(7) -0.0034(7)
O3 0.0207(8) 0.0287(9) 0.0304(8) 0.0010(7) -0.0019(7) -0.0043(7)
N1 0.0152(8) 0.0202(9) 0.0187(8) 0.0042(7) 0.0052(7) -0.0001(7)
C1 0.0210(11) 0.0235(11) 0.0296(11) 0.0044(9) 0.0104(9) -0.0009(9)
C2 0.0317(13) 0.0279(13) 0.0356(13) 0.0136(10) 0.0175(11) 0.0042(10)
C3 0.0337(13) 0.0326(13) 0.0249(11) 0.0150(10) 0.0116(10) 0.0121(11)
C4 0.0217(11) 0.0318(12) 0.0185(10) 0.0044(9) 0.0029(8) 0.0053(10)
C5 0.0160(10) 0.0199(10) 0.0205(10) 0.0017(8) 0.0074(8) 0.0043(8)
C6 0.0194(10) 0.0156(9) 0.0136(9) -0.0013(8) 0.0012(8) 0.0023(8)
C7 0.0245(11) 0.0209(11) 0.0185(10) 0.0006(8) 0.0012(8) -0.0001(9)
C8 0.0391(14) 0.0211(12) 0.0275(12) 0.0037(9) 0.0044(10) -0.0023(10)
C9 0.0462(15) 0.0233(12) 0.0234(11) 0.0067(9) -0.0020(11) 0.0108(11)
C10 0.0261(12) 0.0339(13) 0.0222(11) -0.0012(9) -0.0051(9) 0.0089(10)
C11 0.0203(11) 0.0232(11) 0.0201(10) -0.0036(8) 0.0014(8) 0.0014(9)
C12 0.0128(10) 0.0193(10) 0.0195(10) 0.0013(8) 0.0038(8) -0.0002(8)
C13 0.0218(11) 0.0250(11) 0.0219(10) -0.0041(9) 0.0086(9) -0.0050(9)
C14 0.0245(12) 0.0328(13) 0.0297(12) -0.0086(10) 0.0073(9) -0.0129(10)
C15 0.0199(12) 0.0373(14) 0.0410(13) -0.0050(11) 0.0140(10) -0.0100(10)
C16 0.0258(13) 0.0380(14) 0.0327(12) -0.0047(10) 0.0174(10) -0.0012(10)
C17 0.0216(11) 0.0235(11) 0.0243(11) -0.0056(9) 0.0070(9) -0.0026(9)
C18 0.0135(10) 0.0196(11) 0.0149(9) -0.0025(8) 0.0029(7) -0.0025(8)
C19 0.0313(13) 0.0233(12) 0.0187(10) -0.0011(8) -0.0002(9) 0.0051(10)
C20 0.0462(15) 0.0227(12) 0.0265(12) -0.0087(9) -0.0004(10) 0.0048(11)
C21 0.0318(13) 0.0324(13) 0.0187(11) -0.0076(9) 0.0011(9) -0.0044(10)
C22 0.0249(12) 0.0312(12) 0.0173(10) 0.0056(9) 0.0013(9) -0.0033(10)
C23 0.0265(12) 0.0181(10) 0.0189(10) -0.0002(8) 0.0034(9) -0.0033(9)
C24 0.0153(10) 0.0196(11) 0.0177(10) -0.0034(8) 0.0034(8) 0.0005(8)
C25 0.0218(11) 0.0171(10) 0.0199(10) 0.0044(8) 0.0079(9) 0.0022(9)

loop_
_atom_type_symbol
_atom_type_description
_atom_type_scat_dispersion_real
_atom_type_scat_dispersion_imag
_atom_type_scat_source
C C 0.0033 0.0016 'International Tables Vol C Tables 4.2.6.8 and 6.1.1.4'
H H 0.0000 0.0000 'International Tables Vol C Tables 4.2.6.8 and 6.1.1.4'
N N 0.0061 0.0033 'International Tables Vol C Tables 4.2.6.8 and 6.1.1.4'
O O 0.0106 0.0060 'International Tables Vol C Tables 4.2.6.8 and 6.1.1.4'
P P 0.1023 0.0942 'International Tables Vol C Tables 4.2.6.8 and 6.1.1.4'
Fe Fe 0.3463 0.8444 'International Tables Vol C Tables 4.2.6.8 and 6.1.1.4'
I I -0.4742 1.8119 'International Tables Vol C Tables 4.2.6.8 and 6.1.1.4'

loop_
_geom_angle_atom_site_label_1
_geom_angle_atom_site_label_2
_geom_angle_atom_site_label_3
_geom_angle
C25 Fe1 C24 94.74(9)
C25 Fe1 N1 98.18(8)
C24 Fe1 N1 166.18(8)
C25 Fe1 O1 164.58(7)
C24 Fe1 O1 100.52(7)
N1 Fe1 O1 66.42(6)
C25 Fe1 P1 94.32(7)
C24 Fe1 P1 90.35(6)
N1 Fe1 P1 93.54(5)
O1 Fe1 P1 87.86(4)
C25 Fe1 C5 131.92(8)
C24 Fe1 C5 132.96(8)
N1 Fe1 C5 33.77(7)
O1 Fe1 C5 32.66(6)
P1 Fe1 C5 91.43(5)
C25 Fe1 I1 86.53(6)
C24 Fe1 I1 86.71(6)
N1 Fe1 I1 89.19(5)
O1 Fe1 I1 92.09(4)
P1 Fe1 I1 177.001(18)
C5 Fe1 I1 90.14(5)
C12 P1 C18 103.01(9)
C12 P1 C6 103.43(9)
C18 P1 C6 106.26(9)
C12 P1 Fe1 113.71(7)
C18 P1 Fe1 114.38(7)
C6 P1 Fe1 114.77(6)
C5 O1 Fe1 90.62(11)
C1 N1 C5 121.42(17)
C1 N1 Fe1 145.85(15)
C5 N1 Fe1 92.48(12)
N1 C1 C2 120.5(2)
N1 C1 H1 119.8
C2 C1 H1 119.8
C1 C2 C3 118.5(2)
C1 C2 H2 120.7
C3 C2 H2 120.7
C4 C3 C2 121.3(2)
C4 C3 H3 119.4
C2 C3 H3 119.4
C3 C4 C5 117.6(2)
C3 C4 H4 121.2
C5 C4 H4 121.2
O1 C5 N1 110.44(16)
O1 C5 C4 128.78(19)
N1 C5 C4 120.77(18)
O1 C5 Fe1 56.72(9)
N1 C5 Fe1 53.75(9)
C4 C5 Fe1 174.06(16)
C7 C6 C11 118.97(18)
C7 C6 P1 120.04(15)
C11 C6 P1 120.96(16)
C8 C7 C6 120.5(2)
C8 C7 H7 119.7
C6 C7 H7 119.7
C7 C8 C9 119.8(2)
C7 C8 H8 120.1
C9 C8 H8 120.1
C10 C9 C8 120.4(2)
C10 C9 H9 119.8
C8 C9 H9 119.8
C9 C10 C11 120.1(2)
C9 C10 H10 120.0
C11 C10 H10 120.0
C10 C11 C6 120.2(2)
C10 C11 H11 119.9
C6 C11 H11 119.9
C13 C12 C17 119.08(18)
C13 C12 P1 119.67(15)
C17 C12 P1 121.00(15)
C14 C13 C12 120.09(19)
C14 C13 H13 120.0
C12 C13 H13 120.0
C15 C14 C13 120.4(2)
C15 C14 H14 119.8
C13 C14 H14 119.8
C14 C15 C16 120.1(2)
C14 C15 H15 120.0
C16 C15 H15 120.0
C15 C16 C17 120.2(2)
C15 C16 H16 119.9
C17 C16 H16 119.9
C16 C17 C12 120.13(19)
C16 C17 H17 119.9
C12 C17 H17 119.9
C19 C18 C23 118.67(18)
C19 C18 P1 122.81(15)
C23 C18 P1 118.47(15)
C18 C19 C20 120.3(2)
C18 C19 H19 119.9
C20 C19 H19 119.9
C21 C20 C19 120.6(2)
C21 C20 H20 119.7
C19 C20 H20 119.7
C20 C21 C22 119.8(2)
C20 C21 H21 120.1
C22 C21 H21 120.1
C21 C22 C23 120.0(2)
C21 C22 H22 120.0
C23 C22 H22 120.0
C22 C23 C18 120.6(2)
C22 C23 H23 119.7
C18 C23 H23 119.7
O2 C24 Fe1 179.00(19)
O3 C25 Fe1 175.56(18)

loop_
_geom_bond_atom_site_label_1
_geom_bond_atom_site_label_2
_geom_bond_distance
I1 Fe1 2.6536(3)
Fe1 C25 1.778(2)
Fe1 C24 1.794(2)
Fe1 N1 1.9575(16)
Fe1 O1 2.0274(13)
Fe1 P1 2.2556(6)
Fe1 C5 2.4251(19)
P1 C12 1.821(2)
P1 C18 1.8216(19)
P1 C6 1.826(2)
O1 C5 1.309(2)
O2 C24 1.136(2)
O3 C25 1.140(2)
N1 C1 1.342(3)
N1 C5 1.349(2)
C1 C2 1.373(3)
C1 H1 0.9500
C2 C3 1.395(3)
C2 H2 0.9500
C3 C4 1.372(3)
C3 H3 0.9500
C4 C5 1.395(3)
C4 H4 0.9500
C6 C7 1.391(3)
C6 C11 1.395(3)
C7 C8 1.383(3)
C7 H7 0.9500
C8 C9 1.385(3)
C8 H8 0.9500
C9 C10 1.372(3)
C9 H9 0.9500
C10 C11 1.389(3)
C10 H10 0.9500
C11 H11 0.9500
C12 C13 1.392(3)
C12 C17 1.398(3)
C13 C14 1.388(3)
C13 H13 0.9500
C14 C15 1.377(3)
C14 H14 0.9500
C15 C16 1.379(3)
C15 H15 0.9500
C16 C17 1.387(3)
C16 H16 0.9500
C17 H17 0.9500
C18 C19 1.385(3)
C18 C23 1.399(3)
C19 C20 1.388(3)
C19 H19 0.9500
C20 C21 1.375(3)
C20 H20 0.9500
C21 C22 1.381(3)
C21 H21 0.9500
C22 C23 1.385(3)
C22 H22 0.9500
C23 H23 0.9500

loop_
_geom_torsion_atom_site_label_1
_geom_torsion_atom_site_label_2
_geom_torsion_atom_site_label_3
_geom_torsion_atom_site_label_4
_geom_torsion
C25 Fe1 P1 C12 -132.38(9)
C24 Fe1 P1 C12 -37.61(9)
N1 Fe1 P1 C12 129.12(8)
O1 Fe1 P1 C12 62.91(8)
C5 Fe1 P1 C12 95.38(8)
C25 Fe1 P1 C18 -14.42(9)
C24 Fe1 P1 C18 80.36(9)
N1 Fe1 P1 C18 -112.91(8)
O1 Fe1 P1 C18 -179.13(8)
C5 Fe1 P1 C18 -146.65(8)
C25 Fe1 P1 C6 108.80(9)
C24 Fe1 P1 C6 -156.43(9)
N1 Fe1 P1 C6 10.30(9)
O1 Fe1 P1 C6 -55.91(8)
C5 Fe1 P1 C6 -23.44(9)
C25 Fe1 O1 C5 -2.5(3)
C24 Fe1 O1 C5 -174.04(12)
N1 Fe1 O1 C5 1.21(11)
P1 Fe1 O1 C5 96.01(10)
I1 Fe1 O1 C5 -86.99(10)
C25 Fe1 N1 C1 4.4(3)
C24 Fe1 N1 C1 -154.7(3)
O1 Fe1 N1 C1 -174.6(3)
P1 Fe1 N1 C1 99.3(3)
C5 Fe1 N1 C1 -173.4(3)
I1 Fe1 N1 C1 -82.0(3)
C25 Fe1 N1 C5 177.84(12)
C24 Fe1 N1 C5 18.8(4)
O1 Fe1 N1 C5 -1.17(10)
P1 Fe1 N1 C5 -87.28(11)
I1 Fe1 N1 C5 91.46(11)
C5 N1 C1 C2 0.9(3)
Fe1 N1 C1 C2 173.19(19)
N1 C1 C2 C3 0.3(3)
C1 C2 C3 C4 -0.9(3)
C2 C3 C4 C5 0.2(3)
Fe1 O1 C5 N1 -1.71(15)
Fe1 O1 C5 C4 177.2(2)
C1 N1 C5 O1 177.47(17)
Fe1 N1 C5 O1 1.78(16)
C1 N1 C5 C4 -1.6(3)
Fe1 N1 C5 C4 -177.25(17)
C1 N1 C5 Fe1 175.7(2)
C3 C4 C5 O1 -177.8(2)
C3 C4 C5 N1 1.0(3)
C25 Fe1 C5 O1 179.11(12)
C24 Fe1 C5 O1 8.02(16)
N1 Fe1 C5 O1 -178.01(18)
P1 Fe1 C5 O1 -83.78(10)
I1 Fe1 C5 O1 93.66(10)
C25 Fe1 C5 N1 -2.88(16)
C24 Fe1 C5 N1 -173.97(12)
O1 Fe1 C5 N1 178.01(18)
P1 Fe1 C5 N1 94.22(11)
I1 Fe1 C5 N1 -88.33(11)
C12 P1 C6 C7 168.47(16)
C18 P1 C6 C7 60.37(18)
Fe1 P1 C6 C7 -67.09(17)
C12 P1 C6 C11 -13.43(18)
C18 P1 C6 C11 -121.53(16)
Fe1 P1 C6 C11 111.01(15)
C11 C6 C7 C8 1.2(3)
P1 C6 C7 C8 179.38(16)
C6 C7 C8 C9 -0.6(3)
C7 C8 C9 C10 -0.8(4)
C8 C9 C10 C11 1.6(3)
C9 C10 C11 C6 -1.0(3)
C7 C6 C11 C10 -0.5(3)
P1 C6 C11 C10 -178.58(16)
C18 P1 C12 C13 -163.47(17)
C6 P1 C12 C13 86.00(18)
Fe1 P1 C12 C13 -39.12(18)
C18 P1 C12 C17 22.43(19)
C6 P1 C12 C17 -88.09(18)
Fe1 P1 C12 C17 146.78(15)
C17 C12 C13 C14 1.1(3)
P1 C12 C13 C14 -173.09(17)
C12 C13 C14 C15 -1.4(3)
C13 C14 C15 C16 0.5(4)
C14 C15 C16 C17 0.7(4)
C15 C16 C17 C12 -0.9(3)
C13 C12 C17 C16 0.0(3)
P1 C12 C17 C16 174.16(17)
C12 P1 C18 C19 -107.10(18)
C6 P1 C18 C19 1.3(2)
Fe1 P1 C18 C19 128.99(16)
C12 P1 C18 C23 70.14(17)
C6 P1 C18 C23 178.54(16)
Fe1 P1 C18 C23 -53.77(17)
C23 C18 C19 C20 -0.5(3)
P1 C18 C19 C20 176.77(18)
C18 C19 C20 C21 -1.3(4)
C19 C20 C21 C22 1.8(4)
C20 C21 C22 C23 -0.6(3)
C21 C22 C23 C18 -1.2(3)
C19 C18 C23 C22 1.7(3)
P1 C18 C23 C22 -175.69(16)
